data_4301679
loop_
_publ_author_name
'Matthew T. Whited'
'Neal P. Mankad'
'Yunho Lee'
'Paul F. Oblad'
'Jonas C. Peters'

_publ_contact_author_address
;Department of Chemistry
Massachusetts Institute of Technology
Cambridge, MA 02139
USA
;
_publ_contact_author_email jcpeters@mit.edu
_publ_contact_author_name 'Jonas C. Peters'
_publ_section_title
;
Dinitrogen Complexes Supported by Tris(phosphino)silyl Ligands
;
_journal_name_full 'Inorganic Chemistry'
_journal_page_first 2507
_journal_page_last 2517
_journal_paper_doi 10.1021/ic801855y
_journal_volume 48
_journal_year 2009
_chemical_formula_sum 'C42 H60 Cl Fe P3 Si'
_chemical_formula_weight 777.20
_chemical_name_common '[SiPiPr3]FeCl'
_chemical_name_systematic
; 
 ? 
;
_space_group_IT_number 14
_symmetry_cell_setting monoclinic
_symmetry_space_group_name_Hall '-P 2ybc'
_symmetry_space_group_name_H-M 'P 1 21/c 1'
_atom_sites_solution_hydrogens geom
_atom_sites_solution_primary direct
_atom_sites_solution_secondary difmap
_audit_creation_method SHELXL-97
_cell_angle_alpha 90.00
_cell_angle_beta 92.33(3)
_cell_angle_gamma 90.00
_cell_formula_units_Z 4
_cell_length_a 12.913(4)
_cell_length_b 15.513(4)
_cell_length_c 20.296(8)
_cell_measurement_reflns_used 6133
_cell_measurement_temperature 100(2)
_cell_measurement_theta_max 37.80
_cell_measurement_theta_min 2.26
_cell_volume 4062(2)
_computing_cell_refinement 'Bruker SMART'
_computing_data_collection 'Bruker SMART'
_computing_data_reduction 'Bruker SAINT'
_computing_molecular_graphics 'Bruker SHELXTL'
_computing_publication_material 'Bruker SHELXTL'
_computing_structure_refinement 'SHELXL-97 (Sheldrick, 1997)'
_computing_structure_solution 'SHELXS-97 (Sheldrick, 1990)'
_diffrn_ambient_temperature 100(2)
_diffrn_measured_fraction_theta_full 0.996
_diffrn_measured_fraction_theta_max 0.869
_diffrn_measurement_device_type 'CCD area detector'
_diffrn_measurement_method 'omega scans'
_diffrn_radiation_monochromator graphite
_diffrn_radiation_source 'normal-focus sealed tube'
_diffrn_radiation_type MoK\a
_diffrn_radiation_wavelength 0.71073
_diffrn_reflns_av_R_equivalents 0.0936
_diffrn_reflns_av_sigmaI/netI 0.0824
_diffrn_reflns_limit_h_max 22
_diffrn_reflns_limit_h_min -22
_diffrn_reflns_limit_k_max 27
_diffrn_reflns_limit_k_min -27
_diffrn_reflns_limit_l_max 34
_diffrn_reflns_limit_l_min -34
_diffrn_reflns_number 77474
_diffrn_reflns_theta_full 28.30
_diffrn_reflns_theta_max 38.63
_diffrn_reflns_theta_min 1.58
_exptl_absorpt_coefficient_mu 0.613
_exptl_absorpt_correction_type none
_exptl_crystal_colour orange
_exptl_crystal_density_diffrn 1.271
_exptl_crystal_density_method 'not measured'
_exptl_crystal_description block
_exptl_crystal_F_000 1656
_exptl_crystal_size_max 0.37
_exptl_crystal_size_mid 0.26
_exptl_crystal_size_min 0.21
_refine_diff_density_max 1.302
_refine_diff_density_min -0.731
_refine_diff_density_rms 0.111
_refine_ls_extinction_method none
_refine_ls_goodness_of_fit_ref 1.367
_refine_ls_hydrogen_treatment constr
_refine_ls_matrix_type full
_refine_ls_number_parameters 445
_refine_ls_number_reflns 20057
_refine_ls_number_restraints 0
_refine_ls_restrained_S_all 1.367
_refine_ls_R_factor_all 0.1009
_refine_ls_R_factor_gt 0.0510
_refine_ls_shift/su_max 0.002
_refine_ls_shift/su_mean 0.000
_refine_ls_structure_factor_coef Fsqd
_refine_ls_weighting_details 'calc w=1/[\s^2^(Fo^2^)+(0.0000P)^2^+0.0000P] where P=(Fo^2^+2Fc^2^)/3'
_refine_ls_weighting_scheme calc
_refine_ls_wR_factor_gt 0.0872
_refine_ls_wR_factor_ref 0.0956
_reflns_number_gt 11634
_reflns_number_total 20057
_reflns_threshold_expression >2sigma(I)
_cod_data_source_file ic801855y_si_001_06.cif
_cod_data_source_block mtw53
_cod_depositor_comments
;
The following automatic conversions were performed:
'_symmetry_cell_setting' value 'Monoclinic' changed to 'monoclinic'
according to '/home/saulius/struct/CIF-dictionaries/cif_core.dic'
dictionary named 'cif_core.dic' version 2.4.1 from 2010-06-29.

Automatic conversion script
Id: cif_fix_enum 1527 2010-12-29 10:47:43Z saulius 
;
_cod_original_sg_symbol_H-M 'P 21/c'
_cod_database_code 4301679

loop_
_symmetry_equiv_pos_as_xyz
'x, y, z'
'-x, y+1/2, -z+1/2'
'-x, -y, -z'
'x, -y-1/2, z-1/2'

loop_
_atom_site_label
_atom_site_type_symbol
_atom_site_fract_x
_atom_site_fract_y
_atom_site_fract_z
_atom_site_U_iso_or_equiv
_atom_site_adp_type
_atom_site_occupancy
_atom_site_symmetry_multiplicity
_atom_site_calc_flag
_atom_site_refinement_flags
_atom_site_disorder_assembly
_atom_site_disorder_group
Fe1 Fe 0.811243(15) 0.749128(13) 0.082025(10) 0.00981(4) Uani 1 1 d . . .
Si1 Si 0.80827(3) 0.74565(2) 0.195452(18) 0.01015(7) Uani 1 1 d . . .
P1 P 0.96342(3) 0.82733(2) 0.110873(19) 0.01120(7) Uani 1 1 d . . .
P3 P 0.81648(3) 0.59967(2) 0.100362(19) 0.01163(7) Uani 1 1 d . . .
P2 P 0.65481(3) 0.82149(2) 0.097643(19) 0.01157(7) Uani 1 1 d . . .
Cl1 Cl 0.81304(3) 0.74892(3) -0.030361(18) 0.02066(8) Uani 1 1 d . . .
C1 C 0.94331(11) 0.76226(8) 0.23475(7) 0.0125(3) Uani 1 1 d . . .
C2 C 0.97639(12) 0.73803(9) 0.29856(7) 0.0154(3) Uani 1 1 d . . .
H2 H 0.9272 0.7186 0.3288 0.018 Uiso 1 1 calc R . .
C3 C 1.08110(12) 0.74220(9) 0.31822(7) 0.0174(3) Uani 1 1 d . . .
H3 H 1.1028 0.7245 0.3614 0.021 Uiso 1 1 calc R . .
C4 C 1.15384(12) 0.77201(9) 0.27518(8) 0.0183(3) Uani 1 1 d . . .
H4 H 1.2251 0.7741 0.2888 0.022 Uiso 1 1 calc R . .
C5 C 1.12232(12) 0.79893(9) 0.21208(8) 0.0158(3) Uani 1 1 d . . .
H5 H 1.1718 0.8204 0.1828 0.019 Uiso 1 1 calc R . .
C6 C 1.01717(11) 0.79432(8) 0.19170(7) 0.0127(3) Uani 1 1 d . . .
C13 C 0.75978(11) 0.63740(9) 0.22590(7) 0.0126(3) Uani 1 1 d . . .
C14 C 0.72031(11) 0.62066(9) 0.28769(8) 0.0152(3) Uani 1 1 d . . .
H14 H 0.7211 0.6648 0.3201 0.018 Uiso 1 1 calc R . .
C15 C 0.67987(12) 0.54001(10) 0.30221(8) 0.0175(3) Uani 1 1 d . . .
H15 H 0.6528 0.5295 0.3443 0.021 Uiso 1 1 calc R . .
C16 C 0.67907(12) 0.47474(9) 0.25526(8) 0.0173(3) Uani 1 1 d . . .
H16 H 0.6508 0.4199 0.2651 0.021 Uiso 1 1 calc R . .
C17 C 0.71959(12) 0.48954(9) 0.19391(8) 0.0162(3) Uani 1 1 d . . .
H17 H 0.7200 0.4446 0.1621 0.019 Uiso 1 1 calc R . .
C18 C 0.75978(11) 0.57046(9) 0.17898(7) 0.0124(3) Uani 1 1 d . . .
C7 C 0.71949(11) 0.83234(9) 0.22771(7) 0.0124(3) Uani 1 1 d . . .
C8 C 0.72352(12) 0.86545(9) 0.29194(8) 0.0162(3) Uani 1 1 d . . .
H8 H 0.7684 0.8398 0.3246 0.019 Uiso 1 1 calc R . .
C9 C 0.66226(12) 0.93566(10) 0.30850(8) 0.0187(3) Uani 1 1 d . . .
H9 H 0.6661 0.9579 0.3521 0.022 Uiso 1 1 calc R . .
C10 C 0.59561(12) 0.97305(10) 0.26114(8) 0.0185(3) Uani 1 1 d . . .
H10 H 0.5538 1.0207 0.2726 0.022 Uiso 1 1 calc R . .
C11 C 0.58996(12) 0.94098(9) 0.19707(8) 0.0164(3) Uani 1 1 d . . .
H11 H 0.5441 0.9665 0.1649 0.020 Uiso 1 1 calc R . .
C12 C 0.65199(11) 0.87096(9) 0.17994(7) 0.0127(3) Uani 1 1 d . . .
C22 C 0.96317(11) 0.94802(9) 0.12103(7) 0.0143(3) Uani 1 1 d . . .
H22 H 0.9317 0.9730 0.0794 0.017 Uiso 1 1 calc R . .
C24 C 0.89558(12) 0.97645(9) 0.17730(8) 0.0176(3) Uani 1 1 d . . .
H24A H 0.9228 0.9516 0.2189 0.026 Uiso 1 1 calc R . .
H24B H 0.8243 0.9565 0.1685 0.026 Uiso 1 1 calc R . .
H24C H 0.8963 1.0395 0.1805 0.026 Uiso 1 1 calc R . .
C23 C 1.07119(12) 0.98868(9) 0.13166(8) 0.0199(3) Uani 1 1 d . . .
H23A H 1.0645 1.0515 0.1335 0.030 Uiso 1 1 calc R . .
H23B H 1.1146 0.9728 0.0950 0.030 Uiso 1 1 calc R . .
H23C H 1.1033 0.9676 0.1732 0.030 Uiso 1 1 calc R . .
C19 C 1.07187(11) 0.81419(9) 0.05348(7) 0.0144(3) Uani 1 1 d . . .
H19 H 1.1361 0.8386 0.0754 0.017 Uiso 1 1 calc R . .
C20 C 1.04871(12) 0.86501(10) -0.01018(8) 0.0194(3) Uani 1 1 d . . .
H20A H 1.1078 0.8606 -0.0388 0.029 Uiso 1 1 calc R . .
H20B H 1.0367 0.9257 0.0006 0.029 Uiso 1 1 calc R . .
H20C H 0.9868 0.8412 -0.0331 0.029 Uiso 1 1 calc R . .
C21 C 1.09191(13) 0.71934(10) 0.03811(9) 0.0213(3) Uani 1 1 d . . .
H21A H 1.0288 0.6935 0.0182 0.032 Uiso 1 1 calc R . .
H21B H 1.1116 0.6888 0.0790 0.032 Uiso 1 1 calc R . .
H21C H 1.1482 0.7149 0.0073 0.032 Uiso 1 1 calc R . .
C34 C 0.94440(11) 0.54144(9) 0.10634(8) 0.0139(3) Uani 1 1 d . . .
H34 H 0.9822 0.5555 0.0657 0.017 Uiso 1 1 calc R . .
C35 C 1.01157(12) 0.57256(10) 0.16538(8) 0.0181(3) Uani 1 1 d . . .
H35A H 0.9776 0.5583 0.2063 0.027 Uiso 1 1 calc R . .
H35B H 1.0208 0.6351 0.1625 0.027 Uiso 1 1 calc R . .
H35C H 1.0794 0.5442 0.1652 0.027 Uiso 1 1 calc R . .
C36 C 0.93645(13) 0.44275(9) 0.11037(8) 0.0204(3) Uani 1 1 d . . .
H36A H 1.0058 0.4175 0.1085 0.031 Uiso 1 1 calc R . .
H36B H 0.8928 0.4214 0.0733 0.031 Uiso 1 1 calc R . .
H36C H 0.9057 0.4264 0.1519 0.031 Uiso 1 1 calc R . .
C31 C 0.74409(12) 0.53078(9) 0.03848(8) 0.0165(3) Uani 1 1 d . . .
H31 H 0.7384 0.4719 0.0582 0.020 Uiso 1 1 calc R . .
C32 C 0.80191(13) 0.52115(11) -0.02577(8) 0.0216(3) Uani 1 1 d . . .
H32A H 0.7657 0.4792 -0.0545 0.032 Uiso 1 1 calc R . .
H32B H 0.8727 0.5011 -0.0156 0.032 Uiso 1 1 calc R . .
H32C H 0.8041 0.5770 -0.0482 0.032 Uiso 1 1 calc R . .
C33 C 0.63387(13) 0.56315(11) 0.02363(9) 0.0239(4) Uani 1 1 d . . .
H33A H 0.6364 0.6220 0.0062 0.036 Uiso 1 1 calc R . .
H33B H 0.5954 0.5629 0.0643 0.036 Uiso 1 1 calc R . .
H33C H 0.5992 0.5253 -0.0091 0.036 Uiso 1 1 calc R . .
C28 C 0.52705(11) 0.76225(9) 0.09381(7) 0.0152(3) Uani 1 1 d . . .
H28 H 0.5230 0.7296 0.0513 0.018 Uiso 1 1 calc R . .
C29 C 0.52241(13) 0.69625(10) 0.14945(8) 0.0211(3) Uani 1 1 d . . .
H29A H 0.5199 0.7263 0.1918 0.032 Uiso 1 1 calc R . .
H29B H 0.5842 0.6595 0.1494 0.032 Uiso 1 1 calc R . .
H29C H 0.4602 0.6606 0.1428 0.032 Uiso 1 1 calc R . .
C30 C 0.42987(11) 0.81962(10) 0.09544(8) 0.0202(3) Uani 1 1 d . . .
H30A H 0.3677 0.7836 0.0902 0.030 Uiso 1 1 calc R . .
H30B H 0.4308 0.8616 0.0594 0.030 Uiso 1 1 calc R . .
H30C H 0.4292 0.8501 0.1377 0.030 Uiso 1 1 calc R . .
C25 C 0.62608(11) 0.91195(9) 0.03862(7) 0.0153(3) Uani 1 1 d . . .
H25 H 0.5703 0.9482 0.0573 0.018 Uiso 1 1 calc R . .
C26 C 0.58634(12) 0.87901(10) -0.02887(8) 0.0197(3) Uani 1 1 d . . .
H26A H 0.5667 0.9281 -0.0571 0.030 Uiso 1 1 calc R . .
H26B H 0.5258 0.8420 -0.0234 0.030 Uiso 1 1 calc R . .
H26C H 0.6411 0.8459 -0.0494 0.030 Uiso 1 1 calc R . .
C27 C 0.72095(12) 0.96930(10) 0.03044(8) 0.0187(3) Uani 1 1 d . . .
H27A H 0.7764 0.9355 0.0114 0.028 Uiso 1 1 calc R . .
H27B H 0.7448 0.9916 0.0736 0.028 Uiso 1 1 calc R . .
H27C H 0.7024 1.0175 0.0011 0.028 Uiso 1 1 calc R . .
C37 C 0.44351(14) 0.67586(11) 0.89080(9) 0.0285(4) Uani 1 1 d . . .
H37 H 0.4739 0.6206 0.8976 0.034 Uiso 1 1 calc R . .
C38 C 0.37098(14) 0.70580(12) 0.93333(9) 0.0268(4) Uani 1 1 d . . .
H38 H 0.3515 0.6711 0.9694 0.032 Uiso 1 1 calc R . .
C39 C 0.32658(13) 0.78625(12) 0.92359(9) 0.0256(4) Uani 1 1 d . . .
H39 H 0.2771 0.8067 0.9532 0.031 Uiso 1 1 calc R . .
C40 C 0.35359(12) 0.83685(11) 0.87119(9) 0.0237(4) Uani 1 1 d . . .
H40 H 0.3222 0.8917 0.8644 0.028 Uiso 1 1 calc R . .
C41 C 0.42686(13) 0.80739(11) 0.82835(9) 0.0240(4) Uani 1 1 d . . .
H41 H 0.4461 0.8424 0.7924 0.029 Uiso 1 1 calc R . .
C42 C 0.47212(14) 0.72667(11) 0.83795(9) 0.0268(4) Uani 1 1 d . . .
H42 H 0.5222 0.7064 0.8087 0.032 Uiso 1 1 calc R . .

loop_
_atom_site_aniso_label
_atom_site_aniso_U_11
_atom_site_aniso_U_22
_atom_site_aniso_U_33
_atom_site_aniso_U_23
_atom_site_aniso_U_13
_atom_site_aniso_U_12
Fe1 0.01132(9) 0.01039(8) 0.00773(9) 0.00006(7) 0.00077(7) 0.00017(7)
Si1 0.01151(17) 0.01091(16) 0.00805(18) 0.00017(14) 0.00048(14) 0.00027(14)
P1 0.01263(16) 0.01117(15) 0.00984(18) 0.00093(13) 0.00088(14) -0.00044(13)
P3 0.01383(17) 0.01085(15) 0.01030(17) -0.00062(13) 0.00147(14) -0.00013(13)
P2 0.01242(16) 0.01293(16) 0.00937(18) 0.00028(13) 0.00073(14) 0.00143(13)
Cl1 0.02458(19) 0.02309(17) 0.01435(18) -0.00008(15) 0.00154(14) 0.00022(16)
C1 0.0153(6) 0.0101(6) 0.0121(7) -0.0010(5) -0.0010(5) 0.0011(5)
C2 0.0202(7) 0.0143(6) 0.0115(7) 0.0008(5) 0.0000(6) -0.0007(5)
C3 0.0228(7) 0.0156(7) 0.0134(7) 0.0025(6) -0.0044(6) 0.0000(6)
C4 0.0166(7) 0.0168(7) 0.0209(8) 0.0005(6) -0.0054(6) -0.0005(5)
C5 0.0154(7) 0.0132(6) 0.0188(8) 0.0005(5) -0.0002(6) -0.0021(5)
C6 0.0156(7) 0.0094(6) 0.0129(7) 0.0006(5) -0.0002(6) 0.0015(5)
C13 0.0116(6) 0.0144(6) 0.0118(7) 0.0009(5) 0.0010(5) 0.0007(5)
C14 0.0154(7) 0.0179(7) 0.0125(7) 0.0006(5) 0.0023(6) 0.0025(5)
C15 0.0159(7) 0.0220(7) 0.0152(8) 0.0039(6) 0.0058(6) -0.0004(6)
C16 0.0165(7) 0.0144(6) 0.0214(8) 0.0045(6) 0.0038(6) -0.0022(5)
C17 0.0169(7) 0.0133(6) 0.0186(8) 0.0006(5) 0.0018(6) -0.0002(5)
C18 0.0121(6) 0.0134(6) 0.0117(7) 0.0013(5) 0.0016(5) 0.0009(5)
C7 0.0130(6) 0.0142(6) 0.0102(7) 0.0003(5) 0.0021(5) -0.0007(5)
C8 0.0174(7) 0.0177(7) 0.0134(7) -0.0013(6) 0.0000(6) -0.0004(6)
C9 0.0224(8) 0.0213(7) 0.0125(7) -0.0060(6) 0.0029(6) 0.0004(6)
C10 0.0202(8) 0.0162(7) 0.0194(8) -0.0046(6) 0.0044(6) 0.0035(6)
C11 0.0167(7) 0.0165(7) 0.0162(8) -0.0006(6) 0.0021(6) 0.0025(5)
C12 0.0136(6) 0.0140(6) 0.0107(7) -0.0013(5) 0.0032(5) -0.0007(5)
C22 0.0172(7) 0.0115(6) 0.0141(7) 0.0011(5) 0.0004(6) -0.0013(5)
C24 0.0218(8) 0.0130(6) 0.0181(8) -0.0023(6) 0.0001(6) -0.0012(6)
C23 0.0200(8) 0.0144(7) 0.0252(9) 0.0009(6) -0.0012(7) -0.0037(6)
C19 0.0146(7) 0.0144(6) 0.0145(7) 0.0015(5) 0.0041(6) -0.0008(5)
C20 0.0226(8) 0.0209(7) 0.0149(8) 0.0034(6) 0.0056(6) -0.0004(6)
C21 0.0237(8) 0.0179(7) 0.0231(9) 0.0002(6) 0.0103(7) 0.0014(6)
C34 0.0159(7) 0.0117(6) 0.0144(7) 0.0018(5) 0.0039(6) 0.0027(5)
C35 0.0169(7) 0.0169(7) 0.0204(8) 0.0017(6) -0.0002(6) 0.0032(6)
C36 0.0217(8) 0.0132(6) 0.0263(9) 0.0005(6) 0.0019(7) 0.0028(6)
C31 0.0209(8) 0.0143(6) 0.0144(8) -0.0031(5) 0.0011(6) -0.0019(6)
C32 0.0270(9) 0.0232(8) 0.0147(8) -0.0057(6) 0.0005(7) 0.0023(6)
C33 0.0215(8) 0.0267(8) 0.0231(9) -0.0072(7) -0.0043(7) -0.0013(7)
C28 0.0124(6) 0.0198(7) 0.0135(7) -0.0011(5) 0.0003(5) 0.0005(5)
C29 0.0188(8) 0.0245(8) 0.0200(8) 0.0026(6) 0.0006(6) -0.0040(6)
C30 0.0146(7) 0.0252(8) 0.0209(8) -0.0008(6) 0.0019(6) 0.0018(6)
C25 0.0162(7) 0.0159(6) 0.0138(7) 0.0015(5) 0.0003(6) 0.0048(5)
C26 0.0208(8) 0.0241(8) 0.0139(8) 0.0042(6) -0.0032(6) 0.0008(6)
C27 0.0229(8) 0.0156(7) 0.0175(8) 0.0036(6) -0.0015(6) 0.0002(6)
C37 0.0339(10) 0.0199(8) 0.0312(10) -0.0029(7) -0.0045(8) -0.0003(7)
C38 0.0275(9) 0.0297(9) 0.0231(9) -0.0012(7) -0.0013(7) -0.0128(7)
C39 0.0168(8) 0.0344(9) 0.0258(10) -0.0102(7) 0.0033(7) -0.0062(7)
C40 0.0186(8) 0.0237(8) 0.0284(10) -0.0069(7) -0.0037(7) 0.0012(6)
C41 0.0269(9) 0.0244(8) 0.0206(9) -0.0006(6) 0.0012(7) 0.0002(7)
C42 0.0279(9) 0.0265(8) 0.0263(10) -0.0048(7) 0.0061(8) 0.0049(7)

loop_
_atom_type_symbol
_atom_type_description
_atom_type_scat_dispersion_real
_atom_type_scat_dispersion_imag
_atom_type_scat_source
C C 0.0033 0.0016 'International Tables Vol C Tables 4.2.6.8 and 6.1.1.4'
H H 0.0000 0.0000 'International Tables Vol C Tables 4.2.6.8 and 6.1.1.4'
Si Si 0.0817 0.0704 'International Tables Vol C Tables 4.2.6.8 and 6.1.1.4'
P P 0.1023 0.0942 'International Tables Vol C Tables 4.2.6.8 and 6.1.1.4'
Cl Cl 0.1484 0.1585 'International Tables Vol C Tables 4.2.6.8 and 6.1.1.4'
Fe Fe 0.3463 0.8444 'International Tables Vol C Tables 4.2.6.8 and 6.1.1.4'

loop_
_geom_angle_atom_site_label_1
_geom_angle_atom_site_label_2
_geom_angle_atom_site_label_3
_geom_angle
_geom_angle_site_symmetry_1
_geom_angle_site_symmetry_3
_geom_angle_publ_flag
Cl1 Fe1 Si1 178.532(17) . . ?
Cl1 Fe1 P2 100.35(3) . . ?
Si1 Fe1 P2 80.02(3) . . ?
Cl1 Fe1 P3 98.953(16) . . ?
Si1 Fe1 P3 79.639(15) . . ?
P2 Fe1 P3 118.086(19) . . ?
Cl1 Fe1 P1 101.90(3) . . ?
Si1 Fe1 P1 79.16(3) . . ?
P2 Fe1 P1 115.67(2) . . ?
P3 Fe1 P1 116.70(2) . . ?
C7 Si1 C13 107.54(7) . . ?
C7 Si1 C1 108.34(6) . . ?
C13 Si1 C1 106.91(6) . . ?
C7 Si1 Fe1 111.24(5) . . ?
C13 Si1 Fe1 111.34(5) . . ?
C1 Si1 Fe1 111.28(5) . . ?
C6 P1 C19 105.19(7) . . ?
C6 P1 C22 100.52(6) . . ?
C19 P1 C22 100.44(7) . . ?
C6 P1 Fe1 111.11(5) . . ?
C19 P1 Fe1 115.23(5) . . ?
C22 P1 Fe1 122.17(5) . . ?
C18 P3 C31 103.66(7) . . ?
C18 P3 C34 101.84(7) . . ?
C31 P3 C34 100.51(7) . . ?
C18 P3 Fe1 111.76(5) . . ?
C31 P3 Fe1 116.57(5) . . ?
C34 P3 Fe1 120.23(5) . . ?
C12 P2 C25 104.92(7) . . ?
C12 P2 C28 101.01(7) . . ?
C25 P2 C28 100.86(7) . . ?
C12 P2 Fe1 111.81(5) . . ?
C25 P2 Fe1 114.96(5) . . ?
C28 P2 Fe1 121.19(5) . . ?
C2 C1 C6 118.66(13) . . ?
C2 C1 Si1 126.24(11) . . ?
C6 C1 Si1 114.77(11) . . ?
C3 C2 C1 120.54(14) . . ?
C3 C2 H2 119.7 . . ?
C1 C2 H2 119.7 . . ?
C4 C3 C2 120.54(14) . . ?
C4 C3 H3 119.7 . . ?
C2 C3 H3 119.7 . . ?
C3 C4 C5 119.93(14) . . ?
C3 C4 H4 120.0 . . ?
C5 C4 H4 120.0 . . ?
C4 C5 C6 119.91(15) . . ?
C4 C5 H5 120.0 . . ?
C6 C5 H5 120.0 . . ?
C5 C6 C1 120.37(13) . . ?
C5 C6 P1 125.24(12) . . ?
C1 C6 P1 114.39(11) . . ?
C14 C13 C18 118.67(13) . . ?
C14 C13 Si1 126.30(11) . . ?
C18 C13 Si1 114.94(11) . . ?
C15 C14 C13 120.72(14) . . ?
C15 C14 H14 119.6 . . ?
C13 C14 H14 119.6 . . ?
C16 C15 C14 120.12(15) . . ?
C16 C15 H15 119.9 . . ?
C14 C15 H15 119.9 . . ?
C17 C16 C15 120.10(14) . . ?
C17 C16 H16 120.0 . . ?
C15 C16 H16 120.0 . . ?
C16 C17 C18 119.99(14) . . ?
C16 C17 H17 120.0 . . ?
C18 C17 H17 120.0 . . ?
C17 C18 C13 120.38(14) . . ?
C17 C18 P3 125.05(11) . . ?
C13 C18 P3 114.57(11) . . ?
C8 C7 C12 118.86(13) . . ?
C8 C7 Si1 125.46(11) . . ?
C12 C7 Si1 115.36(11) . . ?
C9 C8 C7 120.70(14) . . ?
C9 C8 H8 119.6 . . ?
C7 C8 H8 119.6 . . ?
C10 C9 C8 120.01(14) . . ?
C10 C9 H9 120.0 . . ?
C8 C9 H9 120.0 . . ?
C9 C10 C11 120.29(14) . . ?
C9 C10 H10 119.9 . . ?
C11 C10 H10 119.9 . . ?
C10 C11 C12 120.00(14) . . ?
C10 C11 H11 120.0 . . ?
C12 C11 H11 120.0 . . ?
C11 C12 C7 120.13(13) . . ?
C11 C12 P2 125.51(11) . . ?
C7 C12 P2 114.36(11) . . ?
C24 C22 C23 108.58(12) . . ?
C24 C22 P1 111.82(10) . . ?
C23 C22 P1 114.67(10) . . ?
C24 C22 H22 107.1 . . ?
C23 C22 H22 107.1 . . ?
P1 C22 H22 107.1 . . ?
C22 C24 H24A 109.5 . . ?
C22 C24 H24B 109.5 . . ?
H24A C24 H24B 109.5 . . ?
C22 C24 H24C 109.5 . . ?
H24A C24 H24C 109.5 . . ?
H24B C24 H24C 109.5 . . ?
C22 C23 H23A 109.5 . . ?
C22 C23 H23B 109.5 . . ?
H23A C23 H23B 109.5 . . ?
C22 C23 H23C 109.5 . . ?
H23A C23 H23C 109.5 . . ?
H23B C23 H23C 109.5 . . ?
C21 C19 C20 110.62(13) . . ?
C21 C19 P1 111.69(10) . . ?
C20 C19 P1 110.12(10) . . ?
C21 C19 H19 108.1 . . ?
C20 C19 H19 108.1 . . ?
P1 C19 H19 108.1 . . ?
C19 C20 H20A 109.5 . . ?
C19 C20 H20B 109.5 . . ?
H20A C20 H20B 109.5 . . ?
C19 C20 H20C 109.5 . . ?
H20A C20 H20C 109.5 . . ?
H20B C20 H20C 109.5 . . ?
C19 C21 H21A 109.5 . . ?
C19 C21 H21B 109.5 . . ?
H21A C21 H21B 109.5 . . ?
C19 C21 H21C 109.5 . . ?
H21A C21 H21C 109.5 . . ?
H21B C21 H21C 109.5 . . ?
C35 C34 C36 108.05(12) . . ?
C35 C34 P3 111.56(10) . . ?
C36 C34 P3 114.91(11) . . ?
C35 C34 H34 107.3 . . ?
C36 C34 H34 107.3 . . ?
P3 C34 H34 107.3 . . ?
C34 C35 H35A 109.5 . . ?
C34 C35 H35B 109.5 . . ?
H35A C35 H35B 109.5 . . ?
C34 C35 H35C 109.5 . . ?
H35A C35 H35C 109.5 . . ?
H35B C35 H35C 109.5 . . ?
C34 C36 H36A 109.5 . . ?
C34 C36 H36B 109.5 . . ?
H36A C36 H36B 109.5 . . ?
C34 C36 H36C 109.5 . . ?
H36A C36 H36C 109.5 . . ?
H36B C36 H36C 109.5 . . ?
C33 C31 C32 110.22(13) . . ?
C33 C31 P3 112.38(11) . . ?
C32 C31 P3 112.26(11) . . ?
C33 C31 H31 107.2 . . ?
C32 C31 H31 107.2 . . ?
P3 C31 H31 107.2 . . ?
C31 C32 H32A 109.5 . . ?
C31 C32 H32B 109.5 . . ?
H32A C32 H32B 109.5 . . ?
C31 C32 H32C 109.5 . . ?
H32A C32 H32C 109.5 . . ?
H32B C32 H32C 109.5 . . ?
C31 C33 H33A 109.5 . . ?
C31 C33 H33B 109.5 . . ?
H33A C33 H33B 109.5 . . ?
C31 C33 H33C 109.5 . . ?
H33A C33 H33C 109.5 . . ?
H33B C33 H33C 109.5 . . ?
C29 C28 C30 108.37(13) . . ?
C29 C28 P2 110.89(10) . . ?
C30 C28 P2 115.43(10) . . ?
C29 C28 H28 107.3 . . ?
C30 C28 H28 107.3 . . ?
P2 C28 H28 107.3 . . ?
C28 C29 H29A 109.5 . . ?
C28 C29 H29B 109.5 . . ?
H29A C29 H29B 109.5 . . ?
C28 C29 H29C 109.5 . . ?
H29A C29 H29C 109.5 . . ?
H29B C29 H29C 109.5 . . ?
C28 C30 H30A 109.5 . . ?
C28 C30 H30B 109.5 . . ?
H30A C30 H30B 109.5 . . ?
C28 C30 H30C 109.5 . . ?
H30A C30 H30C 109.5 . . ?
H30B C30 H30C 109.5 . . ?
C27 C25 C26 109.76(13) . . ?
C27 C25 P2 111.53(10) . . ?
C26 C25 P2 111.89(10) . . ?
C27 C25 H25 107.8 . . ?
C26 C25 H25 107.8 . . ?
P2 C25 H25 107.8 . . ?
C25 C26 H26A 109.5 . . ?
C25 C26 H26B 109.5 . . ?
H26A C26 H26B 109.5 . . ?
C25 C26 H26C 109.5 . . ?
H26A C26 H26C 109.5 . . ?
H26B C26 H26C 109.5 . . ?
C25 C27 H27A 109.5 . . ?
C25 C27 H27B 109.5 . . ?
H27A C27 H27B 109.5 . . ?
C25 C27 H27C 109.5 . . ?
H27A C27 H27C 109.5 . . ?
H27B C27 H27C 109.5 . . ?
C38 C37 C42 119.95(17) . . ?
C38 C37 H37 120.0 . . ?
C42 C37 H37 120.0 . . ?
C37 C38 C39 120.13(17) . . ?
C37 C38 H38 119.9 . . ?
C39 C38 H38 119.9 . . ?
C40 C39 C38 120.49(17) . . ?
C40 C39 H39 119.8 . . ?
C38 C39 H39 119.8 . . ?
C39 C40 C41 119.75(16) . . ?
C39 C40 H40 120.1 . . ?
C41 C40 H40 120.1 . . ?
C40 C41 C42 120.09(17) . . ?
C40 C41 H41 120.0 . . ?
C42 C41 H41 120.0 . . ?
C41 C42 C37 119.59(17) . . ?
C41 C42 H42 120.2 . . ?
C37 C42 H42 120.2 . . ?

loop_
_geom_bond_atom_site_label_1
_geom_bond_atom_site_label_2
_geom_bond_distance
_geom_bond_site_symmetry_2
_geom_bond_publ_flag
Fe1 Cl1 2.2820(9) . ?
Fe1 Si1 2.3046(10) . ?
Fe1 P2 2.3438(7) . ?
Fe1 P3 2.3489(7) . ?
Fe1 P1 2.3627(7) . ?
Si1 C7 1.9008(15) . ?
Si1 C13 1.9041(15) . ?
Si1 C1 1.9052(16) . ?
P1 C6 1.8283(16) . ?
P1 C19 1.8687(16) . ?
P1 C22 1.8836(15) . ?
P3 C18 1.8390(16) . ?
P3 C31 1.8702(16) . ?
P3 C34 1.8823(15) . ?
P2 C12 1.8399(16) . ?
P2 C25 1.8722(15) . ?
P2 C28 1.8872(15) . ?
C1 C2 1.399(2) . ?
C1 C6 1.410(2) . ?
C2 C3 1.396(2) . ?
C2 H2 0.9500 . ?
C3 C4 1.388(2) . ?
C3 H3 0.9500 . ?
C4 C5 1.392(2) . ?
C4 H4 0.9500 . ?
C5 C6 1.405(2) . ?
C5 H5 0.9500 . ?
C13 C14 1.397(2) . ?
C13 C18 1.409(2) . ?
C14 C15 1.392(2) . ?
C14 H14 0.9500 . ?
C15 C16 1.390(2) . ?
C15 H15 0.9500 . ?
C16 C17 1.389(2) . ?
C16 H16 0.9500 . ?
C17 C18 1.396(2) . ?
C17 H17 0.9500 . ?
C7 C8 1.400(2) . ?
C7 C12 1.411(2) . ?
C8 C9 1.395(2) . ?
C8 H8 0.9500 . ?
C9 C10 1.391(2) . ?
C9 H9 0.9500 . ?
C10 C11 1.392(2) . ?
C10 H10 0.9500 . ?
C11 C12 1.402(2) . ?
C11 H11 0.9500 . ?
C22 C24 1.530(2) . ?
C22 C23 1.538(2) . ?
C22 H22 1.0000 . ?
C24 H24A 0.9800 . ?
C24 H24B 0.9800 . ?
C24 H24C 0.9800 . ?
C23 H23A 0.9800 . ?
C23 H23B 0.9800 . ?
C23 H23C 0.9800 . ?
C19 C21 1.528(2) . ?
C19 C20 1.532(2) . ?
C19 H19 1.0000 . ?
C20 H20A 0.9800 . ?
C20 H20B 0.9800 . ?
C20 H20C 0.9800 . ?
C21 H21A 0.9800 . ?
C21 H21B 0.9800 . ?
C21 H21C 0.9800 . ?
C34 C35 1.529(2) . ?
C34 C36 1.537(2) . ?
C34 H34 1.0000 . ?
C35 H35A 0.9800 . ?
C35 H35B 0.9800 . ?
C35 H35C 0.9800 . ?
C36 H36A 0.9800 . ?
C36 H36B 0.9800 . ?
C36 H36C 0.9800 . ?
C31 C33 1.528(2) . ?
C31 C32 1.536(2) . ?
C31 H31 1.0000 . ?
C32 H32A 0.9800 . ?
C32 H32B 0.9800 . ?
C32 H32C 0.9800 . ?
C33 H33A 0.9800 . ?
C33 H33B 0.9800 . ?
C33 H33C 0.9800 . ?
C28 C29 1.527(2) . ?
C28 C30 1.540(2) . ?
C28 H28 1.0000 . ?
C29 H29A 0.9800 . ?
C29 H29B 0.9800 . ?
C29 H29C 0.9800 . ?
C30 H30A 0.9800 . ?
C30 H30B 0.9800 . ?
C30 H30C 0.9800 . ?
C25 C27 1.529(2) . ?
C25 C26 1.531(2) . ?
C25 H25 1.0000 . ?
C26 H26A 0.9800 . ?
C26 H26B 0.9800 . ?
C26 H26C 0.9800 . ?
C27 H27A 0.9800 . ?
C27 H27B 0.9800 . ?
C27 H27C 0.9800 . ?
C37 C38 1.380(3) . ?
C37 C42 1.393(3) . ?
C37 H37 0.9500 . ?
C38 C39 1.384(3) . ?
C38 H38 0.9500 . ?
C39 C40 1.378(3) . ?
C39 H39 0.9500 . ?
C40 C41 1.388(2) . ?
C40 H40 0.9500 . ?
C41 C42 1.392(2) . ?
C41 H41 0.9500 . ?
C42 H42 0.9500 . ?
